data_1535747
loop_
_publ_author_name
'Buschmann, J.'
'Lentz, D.'
'Thrasher, J.S.'
'Perpetuo, G.'
'Preugschat, D.'
'Willner, H.'
'Luger, P.'
'Woelk, H.J.'

_publ_section_title
;
 Crystal and molecular structures of the pentafluorosulfanyl compounds, S
 F5 X (X = -N C, -C N, -N C S and -N C Cl2) by x-ray diffraction at low
 temperature
;
_journal_name_full 'Zeitschrift fuer Anorganische und Allgemeine Chemie'
_journal_page_first 1136
_journal_page_last 1142
_journal_volume 630
_journal_year 2004
_chemical_formula_sum 'C F5 N S2'
_chemical_name_systematic '(F5 S) (N C S)'
_space_group_IT_number 2
_symmetry_space_group_name_Hall '-P 1'
_symmetry_space_group_name_H-M 'P -1'
_cell_angle_alpha 97.47
_cell_angle_beta 90.67
_cell_angle_gamma 91.88
_cell_formula_units_Z 2
_cell_length_a 4.851
_cell_length_b 7.407
_cell_length_c 7.946
_cell_volume 282.898
_citation_journal_id_ASTM ZAACAB
_cod_data_source_file Buschmann_ZAACAB_2004_1424.cif
_cod_data_source_block C1F5N1S2
_cod_original_cell_volume 282.8984
_cod_original_formula_sum 'C1 F5 N1 S2'
_cod_database_code 1535747

loop_
_symmetry_equiv_pos_as_xyz
x,y,z
-x,-y,-z

loop_
_atom_site_label
_atom_site_type_symbol
_atom_site_fract_x
_atom_site_fract_y
_atom_site_fract_z
_atom_site_occupancy
_atom_site_U_iso_or_equiv
C1 C+4 0.3764 0.5076 0.7806 1 0.0
S2 S-2 0.50892 0.67052 0.70603 1 0.0
F3 F-1 -0.041 0.28172 0.63533 1 0.0
S1 S+6 0.11907 0.19101 0.77463 1 0.0
F5 F-1 0.2719 0.09121 0.90767 1 0.0
F1 F-1 -0.0344 0.00581 0.70568 1 0.0
F4 F-1 -0.1223 0.2322 0.9009 1 0.0
F2 F-1 0.3531 0.14084 0.6434 1 0.0
N1 N-3 0.2814 0.3872 0.8543 1 0.0
